data_4519400
loop_
_publ_author_name
'Zhang, Tingting'
'Yang, Shiying'
'Zhang, Baoxi'
'Yang, Dezhi'
'Lu, Yang'
'Du, Guanhua'

_publ_section_title
;
 Insights Into the Properties of Amygdalin Solvatomorphs: X-ray
 Structures, Intermolecular Interactions, and Transformations.
;
_journal_issue 10
_journal_name_full 'ACS omega'
_journal_page_first 8906
_journal_page_last 8918
_journal_paper_doi 10.1021/acsomega.1c07314
_journal_volume 7
_journal_year 2022
_chemical_absolute_configuration ad
_chemical_formula_sum 'C23 H39 N O14'
_chemical_formula_weight 553.55
_space_group_crystal_system monoclinic
_space_group_IT_number 4
_space_group_name_Hall 'P 2yb'
_space_group_name_H-M_alt 'P 1 21 1'
_atom_sites_solution_hydrogens mixed
_audit_creation_method SHELXL-2018/3
_cell_angle_alpha 90
_cell_angle_beta 91.4070(10)
_cell_angle_gamma 90
_cell_formula_units_Z 2
_cell_length_a 9.50870(10)
_cell_length_b 7.87930(10)
_cell_length_c 18.5965(2)
_cell_measurement_reflns_used 11062
_cell_measurement_temperature 293(2)
_cell_measurement_theta_max 72.1620
_cell_measurement_theta_min 4.6430
_cell_volume 1392.87(3)
_computing_structure_refinement 'SHELXL-2018/3 (Sheldrick, 2018)'
_computing_structure_solution 'SHELXT 2018/2 (Sheldrick, 2018)'
_diffrn_ambient_temperature 293(2)
_diffrn_measured_fraction_theta_full 0.985
_diffrn_measured_fraction_theta_max 0.972
_diffrn_measurement_device_type 'Cu K\a'
_diffrn_radiation_type CuK\a
_diffrn_radiation_wavelength 1.54184
_diffrn_reflns_av_R_equivalents 0.0478
_diffrn_reflns_av_unetI/netI 0.0331
_diffrn_reflns_Laue_measured_fraction_full 0.985
_diffrn_reflns_Laue_measured_fraction_max 0.972
_diffrn_reflns_limit_h_max 11
_diffrn_reflns_limit_h_min -9
_diffrn_reflns_limit_k_max 9
_diffrn_reflns_limit_k_min -9
_diffrn_reflns_limit_l_max 22
_diffrn_reflns_limit_l_min -22
_diffrn_reflns_number 13386
_diffrn_reflns_point_group_measured_fraction_full 0.857
_diffrn_reflns_point_group_measured_fraction_max 0.837
_diffrn_reflns_theta_full 67.684
_diffrn_reflns_theta_max 72.098
_diffrn_reflns_theta_min 4.652
_exptl_absorpt_coefficient_mu 0.937
_exptl_absorpt_correction_type multi-scan
_exptl_crystal_density_diffrn 1.320
_exptl_crystal_description prism
_exptl_crystal_F_000 592
_exptl_crystal_size_max 0.350
_exptl_crystal_size_mid 0.250
_exptl_crystal_size_min 0.100
_exptl_transmission_factor_max 1.00000
_exptl_transmission_factor_min 0.44611
_refine_diff_density_max 0.259
_refine_diff_density_min -0.218
_refine_diff_density_rms 0.050
_refine_ls_abs_structure_details
;
 Flack x determined using 1473 quotients [(I+)-(I-)]/[(I+)+(I-)]
 (Parsons, Flack and Wagner, Acta Cryst. B69 (2013) 249-259).
;
_refine_ls_abs_structure_Flack 0.00(13)
_refine_ls_extinction_coef 0.0037(11)
_refine_ls_extinction_expression Fc^*^=kFc[1+0.001xFc^2^\l^3^/sin(2\q)]^-1/4^
_refine_ls_extinction_method 'SHELXL-2018/3 (Sheldrick 2018)'
_refine_ls_goodness_of_fit_ref 1.064
_refine_ls_hydrogen_treatment mixed
_refine_ls_matrix_type full
_refine_ls_number_parameters 388
_refine_ls_number_reflns 4598
_refine_ls_number_restraints 1
_refine_ls_restrained_S_all 1.064
_refine_ls_R_factor_all 0.0476
_refine_ls_R_factor_gt 0.0452
_refine_ls_shift/su_max 0.000
_refine_ls_shift/su_mean 0.000
_refine_ls_structure_factor_coef Fsqd
_refine_ls_weighting_details 'w=1/[\s^2^(Fo^2^)+(0.0837P)^2^+0.1978P] where P=(Fo^2^+2Fc^2^)/3'
_refine_ls_weighting_scheme calc
_refine_ls_wR_factor_gt 0.1239
_refine_ls_wR_factor_ref 0.1282
_reflns_Friedel_coverage 0.599
_reflns_Friedel_fraction_full 0.708
_reflns_Friedel_fraction_max 0.680
_reflns_number_gt 4357
_reflns_number_total 4598
_reflns_threshold_expression 'I > 2\s(I)'
_cod_data_source_file ao1c07314_si_002.cif
_cod_data_source_block 6245
_cod_original_sg_symbol_H-M 'P 21'
_cod_database_code 4519400
_shelx_shelxl_version_number 2018/3
_shelx_space_group_comment
;
The symmetry employed for this shelxl refinement is uniquely defined
by the following loop, which should always be used as a source of
symmetry information in preference to the above space-group names.
They are only intended as comments.
;
_shelx_estimated_absorpt_t_min 0.735
_shelx_estimated_absorpt_t_max 0.912

loop_
_space_group_symop_operation_xyz
'x, y, z'
'-x, y+1/2, -z'

loop_
_atom_site_label
_atom_site_type_symbol
_atom_site_fract_x
_atom_site_fract_y
_atom_site_fract_z
_atom_site_U_iso_or_equiv
_atom_site_adp_type
_atom_site_occupancy
_atom_site_site_symmetry_order
_atom_site_calc_flag
_atom_site_refinement_flags_posn
_atom_site_refinement_flags_adp
_atom_site_refinement_flags_occupancy
_atom_site_disorder_assembly
_atom_site_disorder_group
O1 O 0.2968(2) 0.7007(3) 0.27644(10) 0.0403(5) Uani 1 1 d . . . . .
O2 O 0.1756(2) 0.8502(3) 0.39827(12) 0.0408(5) Uani 1 1 d . . . . .
H2 H 0.123(5) 0.795(8) 0.421(3) 0.068(15) Uiso 1 1 d . . . . .
O3 O 0.3646(2) 0.7966(3) 0.52165(11) 0.0395(5) Uani 1 1 d . . . . .
H3 H 0.403(6) 0.839(9) 0.561(3) 0.083(16) Uiso 1 1 d . . . . .
O4 O 0.6462(2) 0.9398(3) 0.49222(11) 0.0390(5) Uani 1 1 d . . . . .
H4 H 0.628(5) 1.056(8) 0.478(3) 0.069(14) Uiso 1 1 d . . . . .
O5 O 0.51512(19) 0.7636(3) 0.32067(10) 0.0341(4) Uani 1 1 d . . . . .
O6 O 0.7872(2) 0.6734(3) 0.38637(11) 0.0368(5) Uani 1 1 d . . . . .
O7 O 1.0394(2) 0.5975(3) 0.46595(11) 0.0374(5) Uani 1 1 d . . . . .
H7 H 0.976(5) 0.643(7) 0.497(3) 0.060(12) Uiso 1 1 d . . . . .
O8 O 1.1358(2) 0.2579(3) 0.44507(11) 0.0358(5) Uani 1 1 d . . . . .
H8A H 1.180(5) 0.325(7) 0.469(3) 0.023(17) Uiso 0.75(18) 1 d . . P A 1
H8B H 1.231(18) 0.277(18) 0.447(7) 0.02(5) Uiso 0.25(18) 1 d . . P A 2
O9 O 1.0867(2) 0.1193(3) 0.30661(12) 0.0420(5) Uani 1 1 d . . . . .
H9 H 1.125(5) 0.055(8) 0.335(3) 0.068(14) Uiso 1 1 d . . . . .
O10 O 0.8329(2) 0.4660(3) 0.30685(10) 0.0367(5) Uani 1 1 d . . . . .
O11 O 0.7299(3) 0.1610(4) 0.25688(13) 0.0571(7) Uani 1 1 d . . . . .
H11 H 0.670568 0.131278 0.226691 0.086 Uiso 1 1 calc R U . . .
N1 N 0.5340(5) 0.5741(9) 0.1524(3) 0.0933(17) Uani 1 1 d . . . . .
C1 C 0.3140(3) 0.7330(5) 0.20168(16) 0.0466(8) Uani 1 1 d . . . . .
H1 H 0.328564 0.855094 0.195117 0.056 Uiso 1 1 calc R U . . .
C2 C 0.4381(4) 0.6421(7) 0.17470(19) 0.0618(11) Uani 1 1 d . . . . .
C3 C 0.1786(4) 0.6828(5) 0.16228(16) 0.0511(8) Uani 1 1 d . . . . .
C4 C 0.1690(5) 0.5447(8) 0.1177(2) 0.0718(12) Uani 1 1 d . . . . .
H4A H 0.247471 0.477192 0.110143 0.086 Uiso 1 1 calc R U . . .
C5 C 0.0402(7) 0.5060(11) 0.0838(3) 0.100(2) Uani 1 1 d . . . . .
H5 H 0.034126 0.414921 0.052102 0.120 Uiso 1 1 calc R U . . .
C6 C -0.0762(6) 0.6001(12) 0.0968(3) 0.102(2) Uani 1 1 d . . . . .
H6 H -0.161353 0.573166 0.073820 0.122 Uiso 1 1 calc R U . . .
C7 C -0.0687(6) 0.7353(12) 0.1438(3) 0.102(2) Uani 1 1 d . . . . .
H7A H -0.148814 0.798252 0.153392 0.123 Uiso 1 1 calc R U . . .
C8 C 0.0591(5) 0.7769(8) 0.1766(3) 0.0787(14) Uani 1 1 d . . . . .
H8 H 0.064773 0.868011 0.208285 0.094 Uiso 1 1 calc R U . . .
C9 C 0.3711(3) 0.8106(4) 0.32242(14) 0.0337(6) Uani 1 1 d . . . . .
H9A H 0.358383 0.928634 0.307037 0.040 Uiso 1 1 calc R U . . .
C10 C 0.3147(3) 0.7844(4) 0.39683(14) 0.0324(6) Uani 1 1 d . . . . .
H10 H 0.311347 0.662300 0.406685 0.039 Uiso 1 1 calc R U . . .
C11 C 0.4068(3) 0.8694(4) 0.45484(13) 0.0309(5) Uani 1 1 d . . . . .
H11A H 0.387670 0.991600 0.455135 0.037 Uiso 1 1 calc R U . . .
C12 C 0.5625(3) 0.8400(4) 0.44352(13) 0.0306(6) Uani 1 1 d . . . . .
H12 H 0.582224 0.720415 0.454208 0.037 Uiso 1 1 calc R U . . .
C13 C 0.6020(3) 0.8719(4) 0.36554(14) 0.0320(6) Uani 1 1 d . . . . .
H13 H 0.583795 0.990875 0.353125 0.038 Uiso 1 1 calc R U . . .
C14 C 0.7532(3) 0.8290(4) 0.35082(16) 0.0374(6) Uani 1 1 d . . . . .
H14A H 0.765948 0.817302 0.299469 0.045 Uiso 1 1 calc R U . . .
H14B H 0.814531 0.918875 0.368553 0.045 Uiso 1 1 calc R U . . .
C15 C 0.8958(3) 0.5790(4) 0.35711(14) 0.0313(6) Uani 1 1 d . . . . .
H15 H 0.963289 0.653481 0.333661 0.038 Uiso 1 1 calc R U . . .
C16 C 0.9665(3) 0.4823(4) 0.41917(13) 0.0295(5) Uani 1 1 d . . . . .
H16 H 0.895390 0.420544 0.446026 0.035 Uiso 1 1 calc R U . . .
C17 C 1.0720(3) 0.3582(4) 0.38950(13) 0.0291(5) Uani 1 1 d . . . . .
H17 H 1.144804 0.420577 0.364079 0.035 Uiso 1 1 calc R U . . .
C18 C 0.9949(3) 0.2393(4) 0.33715(14) 0.0306(5) Uani 1 1 d . . . . .
H18 H 0.920655 0.179353 0.362530 0.037 Uiso 1 1 calc R U . . .
C19 C 0.9280(3) 0.3466(4) 0.27654(14) 0.0340(6) Uani 1 1 d . . . . .
H19 H 1.002073 0.408018 0.251635 0.041 Uiso 1 1 calc R U . . .
C20 C 0.8416(3) 0.2456(5) 0.22232(15) 0.0432(7) Uani 1 1 d . . . . .
H20A H 0.803373 0.321081 0.185542 0.052 Uiso 1 1 calc R U . . .
H20B H 0.901033 0.162950 0.199192 0.052 Uiso 1 1 calc R U . . .
O1I O 0.5059(3) 1.0820(5) 0.16354(14) 0.0668(8) Uani 1 1 d . . . . .
H1I H 0.449374 1.142610 0.184040 0.100 Uiso 1 1 calc R U . . .
C1I C 0.6324(8) 1.062(2) 0.0577(4) 0.149(5) Uani 1 1 d . . . . .
H1IA H 0.631339 0.940554 0.058638 0.224 Uiso 1 1 calc R U . . .
H1IB H 0.713425 1.103092 0.084227 0.224 Uiso 1 1 calc R U . . .
H1IC H 0.636252 1.100743 0.008765 0.224 Uiso 1 1 calc R U . . .
C2I C 0.5078(5) 1.1259(10) 0.0895(2) 0.0811(14) Uani 1 1 d . . . . .
H2I H 0.512918 1.249950 0.087087 0.097 Uiso 1 1 calc R U . . .
C3I C 0.3731(7) 1.0758(14) 0.0538(3) 0.117(3) Uani 1 1 d . . . . .
H3IA H 0.370029 0.954650 0.048650 0.175 Uiso 1 1 calc R U . . .
H3IB H 0.365657 1.127960 0.007253 0.175 Uiso 1 1 calc R U . . .
H3IC H 0.296205 1.112430 0.082556 0.175 Uiso 1 1 calc R U . . .
O1W O 0.5385(3) 0.3892(3) 0.34167(13) 0.0495(6) Uani 1 1 d G . . . .
H1WA H 0.610764 0.362230 0.318182 0.074 Uiso 1 1 d G U . . .
H1WB H 0.534700 0.496771 0.338818 0.074 Uiso 1 1 d G U . . .
O2W O 0.3286(4) 0.2644(6) 0.2472(2) 0.0808(10) Uani 1 1 d . . . . .
H2WA H 0.369(12) 0.27(2) 0.279(6) 0.17(5) Uiso 1 1 d . . . . .
H2WB H 0.251(7) 0.233(10) 0.267(3) 0.085(18) Uiso 1 1 d . . . . .

loop_
_atom_site_aniso_label
_atom_site_aniso_U_11
_atom_site_aniso_U_22
_atom_site_aniso_U_33
_atom_site_aniso_U_23
_atom_site_aniso_U_13
_atom_site_aniso_U_12
O1 0.0428(11) 0.0458(13) 0.0317(9) 0.0004(9) -0.0140(8) -0.0076(9)
O2 0.0235(10) 0.0461(13) 0.0522(11) 0.0063(10) -0.0097(8) 0.0035(8)
O3 0.0405(10) 0.0460(13) 0.0317(9) -0.0032(9) -0.0055(7) -0.0062(9)
O4 0.0352(10) 0.0379(12) 0.0429(10) -0.0064(10) -0.0182(8) -0.0016(8)
O5 0.0293(9) 0.0376(11) 0.0349(9) -0.0027(8) -0.0096(7) 0.0017(8)
O6 0.0340(10) 0.0345(11) 0.0418(10) 0.0058(9) -0.0013(7) 0.0101(8)
O7 0.0309(10) 0.0392(11) 0.0416(10) -0.0093(9) -0.0095(8) -0.0017(8)
O8 0.0317(12) 0.0371(12) 0.0379(9) 0.0031(9) -0.0142(8) 0.0025(8)
O9 0.0452(11) 0.0387(12) 0.0415(10) -0.0044(10) -0.0084(8) 0.0101(9)
O10 0.0294(9) 0.0390(11) 0.0408(9) -0.0036(9) -0.0142(7) 0.0051(8)
O11 0.0597(14) 0.0642(17) 0.0464(12) 0.0045(12) -0.0206(10) -0.0249(13)
N1 0.068(3) 0.133(5) 0.080(3) -0.029(3) 0.0096(19) -0.001(3)
C1 0.0509(18) 0.056(2) 0.0327(13) 0.0026(13) -0.0121(12) -0.0066(15)
C2 0.054(2) 0.085(3) 0.0459(17) -0.0093(19) -0.0033(14) -0.010(2)
C3 0.0528(19) 0.066(2) 0.0336(13) 0.0036(15) -0.0169(12) -0.0073(16)
C4 0.073(3) 0.088(3) 0.054(2) -0.014(2) -0.0123(17) -0.018(2)
C5 0.103(4) 0.131(6) 0.065(3) -0.017(3) -0.029(3) -0.044(4)
C6 0.076(4) 0.151(6) 0.077(3) 0.020(4) -0.045(3) -0.035(4)
C7 0.063(3) 0.138(6) 0.103(4) 0.015(4) -0.041(3) 0.006(3)
C8 0.067(3) 0.091(4) 0.076(3) 0.000(3) -0.030(2) 0.012(3)
C9 0.0308(13) 0.0327(15) 0.0367(12) 0.0034(11) -0.0135(10) 0.0009(10)
C10 0.0266(12) 0.0336(14) 0.0363(12) -0.0008(11) -0.0118(9) 0.0012(10)
C11 0.0310(13) 0.0269(13) 0.0345(12) -0.0035(10) -0.0090(9) 0.0009(10)
C12 0.0285(13) 0.0279(13) 0.0348(12) -0.0021(11) -0.0128(9) 0.0006(10)
C13 0.0308(14) 0.0262(14) 0.0386(13) 0.0015(11) -0.0103(10) 0.0004(10)
C14 0.0310(14) 0.0315(15) 0.0494(15) 0.0070(12) -0.0063(11) 0.0019(10)
C15 0.0269(12) 0.0300(14) 0.0366(12) 0.0016(11) -0.0056(9) 0.0013(10)
C16 0.0240(11) 0.0329(14) 0.0313(11) -0.0010(10) -0.0074(8) -0.0014(10)
C17 0.0268(12) 0.0286(13) 0.0317(11) 0.0027(11) -0.0076(9) 0.0001(9)
C18 0.0253(12) 0.0326(14) 0.0334(12) -0.0017(11) -0.0066(9) 0.0015(10)
C19 0.0325(13) 0.0370(15) 0.0320(12) -0.0004(11) -0.0074(9) 0.0025(11)
C20 0.0448(16) 0.0489(18) 0.0351(13) -0.0005(13) -0.0136(11) -0.0020(13)
O1I 0.0707(19) 0.082(2) 0.0471(13) -0.0084(14) -0.0151(12) -0.0052(15)
C1I 0.118(5) 0.261(15) 0.070(3) -0.024(6) 0.010(3) 0.018(7)
C2I 0.086(3) 0.099(4) 0.057(2) 0.005(3) -0.015(2) -0.012(3)
C3I 0.111(4) 0.169(8) 0.068(3) 0.006(4) -0.044(3) -0.015(5)
O1W 0.0508(13) 0.0490(14) 0.0484(12) 0.0041(11) -0.0047(9) -0.0013(10)
O2W 0.065(2) 0.095(3) 0.083(2) -0.008(2) 0.0025(17) -0.0208(19)

loop_
_atom_type_symbol
_atom_type_description
_atom_type_scat_dispersion_real
_atom_type_scat_dispersion_imag
_atom_type_scat_source
C C 0.0181 0.0091 'International Tables Vol C Tables 4.2.6.8 and 6.1.1.4'
H H 0.0000 0.0000 'International Tables Vol C Tables 4.2.6.8 and 6.1.1.4'
N N 0.0311 0.0180 'International Tables Vol C Tables 4.2.6.8 and 6.1.1.4'
O O 0.0492 0.0322 'International Tables Vol C Tables 4.2.6.8 and 6.1.1.4'

loop_
_geom_angle_atom_site_label_1
_geom_angle_atom_site_label_2
_geom_angle_atom_site_label_3
_geom_angle
_geom_angle_site_symmetry_1
_geom_angle_site_symmetry_3
_geom_angle_publ_flag
C9 O1 C1 114.7(2) . . ?
C10 O2 H2 114(4) . . ?
C11 O3 H3 117(4) . . ?
C12 O4 H4 105(3) . . ?
C9 O5 C13 111.9(2) . . ?
C15 O6 C14 116.1(2) . . ?
C16 O7 H7 108(3) . . ?
C17 O8 H8A 104(3) . . ?
C17 O8 H8B 110(7) . . ?
C18 O9 H9 115(4) . . ?
C15 O10 C19 114.46(18) . . ?
C20 O11 H11 109.5 . . ?
O1 C1 C2 110.8(3) . . ?
O1 C1 C3 107.9(3) . . ?
C2 C1 C3 112.6(3) . . ?
O1 C1 H1 108.5 . . ?
C2 C1 H1 108.5 . . ?
C3 C1 H1 108.5 . . ?
N1 C2 C1 178.4(6) . . ?
C4 C3 C8 119.8(4) . . ?
C4 C3 C1 122.8(4) . . ?
C8 C3 C1 117.2(4) . . ?
C3 C4 C5 119.4(6) . . ?
C3 C4 H4A 120.3 . . ?
C5 C4 H4A 120.3 . . ?
C6 C5 C4 120.7(6) . . ?
C6 C5 H5 119.7 . . ?
C4 C5 H5 119.7 . . ?
C5 C6 C7 120.2(4) . . ?
C5 C6 H6 119.9 . . ?
C7 C6 H6 119.9 . . ?
C6 C7 C8 119.5(7) . . ?
C6 C7 H7A 120.2 . . ?
C8 C7 H7A 120.2 . . ?
C7 C8 C3 120.2(6) . . ?
C7 C8 H8 119.9 . . ?
C3 C8 H8 119.9 . . ?
O1 C9 O5 107.4(2) . . ?
O1 C9 C10 106.9(2) . . ?
O5 C9 C10 110.46(19) . . ?
O1 C9 H9A 110.7 . . ?
O5 C9 H9A 110.7 . . ?
C10 C9 H9A 110.7 . . ?
O2 C10 C9 108.6(2) . . ?
O2 C10 C11 110.1(2) . . ?
C9 C10 C11 112.2(2) . . ?
O2 C10 H10 108.6 . . ?
C9 C10 H10 108.6 . . ?
C11 C10 H10 108.6 . . ?
O3 C11 C12 110.7(2) . . ?
O3 C11 C10 105.6(2) . . ?
C12 C11 C10 112.3(2) . . ?
O3 C11 H11A 109.4 . . ?
C12 C11 H11A 109.4 . . ?
C10 C11 H11A 109.4 . . ?
O4 C12 C11 111.0(2) . . ?
O4 C12 C13 111.5(2) . . ?
C11 C12 C13 111.68(19) . . ?
O4 C12 H12 107.5 . . ?
C11 C12 H12 107.5 . . ?
C13 C12 H12 107.5 . . ?
O5 C13 C14 107.3(2) . . ?
O5 C13 C12 107.6(2) . . ?
C14 C13 C12 113.1(2) . . ?
O5 C13 H13 109.6 . . ?
C14 C13 H13 109.6 . . ?
C12 C13 H13 109.6 . . ?
O6 C14 C13 108.3(2) . . ?
O6 C14 H14A 110.0 . . ?
C13 C14 H14A 110.0 . . ?
O6 C14 H14B 110.0 . . ?
C13 C14 H14B 110.0 . . ?
H14A C14 H14B 108.4 . . ?
O6 C15 O10 106.8(2) . . ?
O6 C15 C16 106.8(2) . . ?
O10 C15 C16 110.9(2) . . ?
O6 C15 H15 110.7 . . ?
O10 C15 H15 110.7 . . ?
C16 C15 H15 110.7 . . ?
O7 C16 C17 108.5(2) . . ?
O7 C16 C15 110.0(2) . . ?
C17 C16 C15 109.3(2) . . ?
O7 C16 H16 109.7 . . ?
C17 C16 H16 109.7 . . ?
C15 C16 H16 109.7 . . ?
O8 C17 C16 111.6(2) . . ?
O8 C17 C18 108.2(2) . . ?
C16 C17 C18 108.5(2) . . ?
O8 C17 H17 109.5 . . ?
C16 C17 H17 109.5 . . ?
C18 C17 H17 109.5 . . ?
O9 C18 C17 112.0(2) . . ?
O9 C18 C19 108.8(2) . . ?
C17 C18 C19 108.3(2) . . ?
O9 C18 H18 109.2 . . ?
C17 C18 H18 109.2 . . ?
C19 C18 H18 109.2 . . ?
O10 C19 C20 105.7(2) . . ?
O10 C19 C18 109.1(2) . . ?
C20 C19 C18 114.1(3) . . ?
O10 C19 H19 109.3 . . ?
C20 C19 H19 109.3 . . ?
C18 C19 H19 109.3 . . ?
O11 C20 C19 110.2(2) . . ?
O11 C20 H20A 109.6 . . ?
C19 C20 H20A 109.6 . . ?
O11 C20 H20B 109.6 . . ?
C19 C20 H20B 109.6 . . ?
H20A C20 H20B 108.1 . . ?
C2I O1I H1I 109.5 . . ?
C2I C1I H1IA 109.5 . . ?
C2I C1I H1IB 109.5 . . ?
H1IA C1I H1IB 109.5 . . ?
C2I C1I H1IC 109.5 . . ?
H1IA C1I H1IC 109.5 . . ?
H1IB C1I H1IC 109.5 . . ?
O1I C2I C1I 110.3(6) . . ?
O1I C2I C3I 109.7(5) . . ?
C1I C2I C3I 116.0(7) . . ?
O1I C2I H2I 106.8 . . ?
C1I C2I H2I 106.8 . . ?
C3I C2I H2I 106.8 . . ?
C2I C3I H3IA 109.5 . . ?
C2I C3I H3IB 109.5 . . ?
H3IA C3I H3IB 109.5 . . ?
C2I C3I H3IC 109.5 . . ?
H3IA C3I H3IC 109.5 . . ?
H3IB C3I H3IC 109.5 . . ?
H1WA O1W H1WB 104.5 . . ?
H2WA O2W H2WB 96(10) . . ?

loop_
_geom_bond_atom_site_label_1
_geom_bond_atom_site_label_2
_geom_bond_distance
_geom_bond_site_symmetry_2
_geom_bond_publ_flag
O1 C9 1.396(3) . ?
O1 C1 1.427(4) . ?
O2 C10 1.422(3) . ?
O2 H2 0.79(6) . ?
O3 C11 1.434(3) . ?
O3 H3 0.88(6) . ?
O4 C12 1.427(3) . ?
O4 H4 0.96(7) . ?
O5 C9 1.420(3) . ?
O5 C13 1.439(3) . ?
O6 C15 1.393(3) . ?
O6 C14 1.426(4) . ?
O7 C16 1.425(3) . ?
O7 H7 0.92(5) . ?
O8 C17 1.425(3) . ?
O8 H8A 0.81(6) . ?
O8 H8B 0.92(17) . ?
O9 C18 1.415(3) . ?
O9 H9 0.81(6) . ?
O10 C15 1.413(3) . ?
O10 C19 1.430(4) . ?
O11 C20 1.421(4) . ?
O11 H11 0.8200 . ?
N1 C2 1.144(7) . ?
C1 C2 1.478(6) . ?
C1 C3 1.518(4) . ?
C1 H1 0.9800 . ?
C3 C4 1.369(7) . ?
C3 C8 1.388(7) . ?
C4 C5 1.397(7) . ?
C4 H4A 0.9300 . ?
C5 C6 1.359(11) . ?
C5 H5 0.9300 . ?
C6 C7 1.379(12) . ?
C6 H6 0.9300 . ?
C7 C8 1.385(7) . ?
C7 H7A 0.9300 . ?
C8 H8 0.9300 . ?
C9 C10 1.510(4) . ?
C9 H9A 0.9800 . ?
C10 C11 1.527(3) . ?
C10 H10 0.9800 . ?
C11 C12 1.519(4) . ?
C11 H11A 0.9800 . ?
C12 C13 1.528(4) . ?
C12 H12 0.9800 . ?
C13 C14 1.509(4) . ?
C13 H13 0.9800 . ?
C14 H14A 0.9700 . ?
C14 H14B 0.9700 . ?
C15 C16 1.526(3) . ?
C15 H15 0.9800 . ?
C16 C17 1.514(4) . ?
C16 H16 0.9800 . ?
C17 C18 1.526(3) . ?
C17 H17 0.9800 . ?
C18 C19 1.534(3) . ?
C18 H18 0.9800 . ?
C19 C20 1.512(4) . ?
C19 H19 0.9800 . ?
C20 H20A 0.9700 . ?
C20 H20B 0.9700 . ?
O1I C2I 1.421(6) . ?
O1I H1I 0.8200 . ?
C1I C2I 1.428(10) . ?
C1I H1IA 0.9600 . ?
C1I H1IB 0.9600 . ?
C1I H1IC 0.9600 . ?
C2I C3I 1.481(7) . ?
C2I H2I 0.9800 . ?
C3I H3IA 0.9600 . ?
C3I H3IB 0.9600 . ?
C3I H3IC 0.9600 . ?
O1W H1WA 0.8500 . ?
O1W H1WB 0.8501 . ?
O2W H2WA 0.70(11) . ?
O2W H2WB 0.87(7) . ?

loop_
_geom_torsion_atom_site_label_1
_geom_torsion_atom_site_label_2
_geom_torsion_atom_site_label_3
_geom_torsion_atom_site_label_4
_geom_torsion
_geom_torsion_site_symmetry_1
_geom_torsion_site_symmetry_2
_geom_torsion_site_symmetry_3
_geom_torsion_site_symmetry_4
_geom_torsion_publ_flag
C9 O1 C1 C2 87.5(4) . . . . ?
C9 O1 C1 C3 -148.7(3) . . . . ?
O1 C1 C3 C4 -110.0(4) . . . . ?
C2 C1 C3 C4 12.7(5) . . . . ?
O1 C1 C3 C8 65.9(5) . . . . ?
C2 C1 C3 C8 -171.5(4) . . . . ?
C8 C3 C4 C5 3.8(7) . . . . ?
C1 C3 C4 C5 179.5(4) . . . . ?
C3 C4 C5 C6 -2.5(9) . . . . ?
C4 C5 C6 C7 -0.1(10) . . . . ?
C5 C6 C7 C8 1.4(11) . . . . ?
C6 C7 C8 C3 -0.1(10) . . . . ?
C4 C3 C8 C7 -2.5(8) . . . . ?
C1 C3 C8 C7 -178.5(5) . . . . ?
C1 O1 C9 O5 -74.4(3) . . . . ?
C1 O1 C9 C10 167.1(2) . . . . ?
C13 O5 C9 O1 178.9(2) . . . . ?
C13 O5 C9 C10 -64.9(3) . . . . ?
O1 C9 C10 O2 -69.9(3) . . . . ?
O5 C9 C10 O2 173.6(2) . . . . ?
O1 C9 C10 C11 168.2(2) . . . . ?
O5 C9 C10 C11 51.7(3) . . . . ?
O2 C10 C11 O3 74.4(3) . . . . ?
C9 C10 C11 O3 -164.6(2) . . . . ?
O2 C10 C11 C12 -164.9(2) . . . . ?
C9 C10 C11 C12 -43.8(3) . . . . ?
O3 C11 C12 O4 -70.4(3) . . . . ?
C10 C11 C12 O4 171.8(2) . . . . ?
O3 C11 C12 C13 164.5(2) . . . . ?
C10 C11 C12 C13 46.8(3) . . . . ?
C9 O5 C13 C14 -171.3(2) . . . . ?
C9 O5 C13 C12 66.6(3) . . . . ?
O4 C12 C13 O5 178.7(2) . . . . ?
C11 C12 C13 O5 -56.5(3) . . . . ?
O4 C12 C13 C14 60.3(3) . . . . ?
C11 C12 C13 C14 -174.9(2) . . . . ?
C15 O6 C14 C13 154.6(2) . . . . ?
O5 C13 C14 O6 -76.3(3) . . . . ?
C12 C13 C14 O6 42.2(3) . . . . ?
C14 O6 C15 O10 -91.4(3) . . . . ?
C14 O6 C15 C16 149.9(2) . . . . ?
C19 O10 C15 O6 -174.0(2) . . . . ?
C19 O10 C15 C16 -58.1(3) . . . . ?
O6 C15 C16 O7 -68.9(3) . . . . ?
O10 C15 C16 O7 175.0(2) . . . . ?
O6 C15 C16 C17 172.0(2) . . . . ?
O10 C15 C16 C17 56.0(3) . . . . ?
O7 C16 C17 O8 63.1(3) . . . . ?
C15 C16 C17 O8 -176.9(2) . . . . ?
O7 C16 C17 C18 -177.8(2) . . . . ?
C15 C16 C17 C18 -57.8(3) . . . . ?
O8 C17 C18 O9 -59.1(3) . . . . ?
C16 C17 C18 O9 179.7(2) . . . . ?
O8 C17 C18 C19 -179.1(2) . . . . ?
C16 C17 C18 C19 59.7(3) . . . . ?
C15 O10 C19 C20 -177.3(2) . . . . ?
C15 O10 C19 C18 59.6(3) . . . . ?
O9 C18 C19 O10 178.8(2) . . . . ?
C17 C18 C19 O10 -59.2(3) . . . . ?
O9 C18 C19 C20 60.9(3) . . . . ?
C17 C18 C19 C20 -177.1(2) . . . . ?
O10 C19 C20 O11 -60.2(3) . . . . ?
C18 C19 C20 O11 59.7(3) . . . . ?
